data_7242356
loop_
_publ_author_name
'Khandavilli, Udaya B. Rao'
'Buckley, Aoife M.'
'Maguire, Anita R.'
'Kiran, Mangalampalli S. R. N.'
'Ramamurty, Upadrasta'
'Lawrence, Simon E.'

_publ_section_title
;
 Epimers with distinct mechanical behaviours
;
_journal_issue 34
_journal_name_full CrystEngComm
_journal_page_first 5848
_journal_page_last 5855
_journal_paper_doi 10.1039/D0CE01723J
_journal_volume 23
_journal_year 2021
_chemical_absolute_configuration ad
_chemical_formula_moiety 'C26 H36 O3'
_chemical_formula_sum 'C26 H36 O3'
_chemical_formula_weight 396.55
_space_group_crystal_system monoclinic
_space_group_IT_number 4
_space_group_name_Hall 'P 2yb'
_space_group_name_H-M_alt 'P 1 21 1'
_atom_sites_solution_hydrogens geom
_atom_sites_solution_primary direct
_audit_creation_method SHELXL-2018/3
_audit_update_record
;
2021-02-15 deposited with the CCDC.	2021-03-05 downloaded from the CCDC.
;
_cell_angle_alpha 90
_cell_angle_beta 93.0290(10)
_cell_angle_gamma 90
_cell_formula_units_Z 4
_cell_length_a 8.8941(2)
_cell_length_b 11.0810(3)
_cell_length_c 25.5820(7)
_cell_measurement_reflns_used 9501
_cell_measurement_temperature 296(2)
_cell_measurement_theta_max 66.5162
_cell_measurement_theta_min 5.9159
_cell_volume 2517.72(11)
_computing_cell_refinement 'SAINT V8.34A (Bruker AXS Inc., 2013)'
_computing_data_collection 'Bruker Instrument Service v2013.12.0.0'
_computing_data_reduction 'SAINT V8.34A (Bruker AXS Inc., 2013)'
_computing_structure_refinement 'SHELXL-2018/3 (Sheldrick, 2018)'
_computing_structure_solution 'SHELXT 2014/4 (Sheldrick, 2014)'
_diffrn_ambient_temperature 296(2)
_diffrn_detector_area_resol_mean 8.3333
_diffrn_measured_fraction_theta_full 0.956
_diffrn_measured_fraction_theta_max 0.956
_diffrn_measurement_device_type 'Bruker AXS Kappa APEX II DUO'
_diffrn_measurement_method '\f and \w scans'
_diffrn_radiation_type CuK\a
_diffrn_radiation_wavelength 1.54178
_diffrn_reflns_av_R_equivalents 0.0328
_diffrn_reflns_av_unetI/netI 0.0294
_diffrn_reflns_Laue_measured_fraction_full 0.956
_diffrn_reflns_Laue_measured_fraction_max 0.956
_diffrn_reflns_limit_h_max 10
_diffrn_reflns_limit_h_min -7
_diffrn_reflns_limit_k_max 13
_diffrn_reflns_limit_k_min -13
_diffrn_reflns_limit_l_max 30
_diffrn_reflns_limit_l_min -30
_diffrn_reflns_number 23966
_diffrn_reflns_point_group_measured_fraction_full 0.952
_diffrn_reflns_point_group_measured_fraction_max 0.952
_diffrn_reflns_theta_full 67.175
_diffrn_reflns_theta_max 67.175
_diffrn_reflns_theta_min 1.729
_diffrn_source 'Incoatec Microfocus X-ray Source I\mS'
_exptl_absorpt_coefficient_mu 0.520
_exptl_absorpt_correction_T_max 0.75
_exptl_absorpt_correction_T_min 0.60
_exptl_absorpt_correction_type multi-scan
_exptl_absorpt_process_details 'SADABS V2014/5 (Bruker AXS Inc.)'
_exptl_crystal_colour 'clear colourless'
_exptl_crystal_density_diffrn 1.046
_exptl_crystal_density_method 'not measured'
_exptl_crystal_description plate
_exptl_crystal_F_000 864
_exptl_crystal_size_max 0.365
_exptl_crystal_size_mid 0.313
_exptl_crystal_size_min 0.162
_refine_diff_density_max 0.513
_refine_diff_density_min -0.255
_refine_diff_density_rms 0.046
_refine_ls_abs_structure_details
;
 Flack x determined using 3568 quotients [(I+)-(I-)]/[(I+)+(I-)]
 (Parsons, Flack and Wagner, Acta Cryst. B69 (2013) 249-259).
;
_refine_ls_abs_structure_Flack -0.01(4)
_refine_ls_extinction_method none
_refine_ls_goodness_of_fit_ref 1.044
_refine_ls_hydrogen_treatment constr
_refine_ls_matrix_type full
_refine_ls_number_parameters 583
_refine_ls_number_reflns 8567
_refine_ls_number_restraints 256
_refine_ls_restrained_S_all 1.160
_refine_ls_R_factor_all 0.0896
_refine_ls_R_factor_gt 0.0875
_refine_ls_shift/su_max 0.000
_refine_ls_shift/su_mean 0.000
_refine_ls_structure_factor_coef Fsqd
_refine_ls_weighting_details 'w=1/[\s^2^(Fo^2^)+(0.1722P)^2^+0.6172P] where P=(Fo^2^+2Fc^2^)/3'
_refine_ls_weighting_scheme calc
_refine_ls_wR_factor_gt 0.2505
_refine_ls_wR_factor_ref 0.2544
_reflns_Friedel_coverage 0.885
_reflns_Friedel_fraction_full 0.947
_reflns_Friedel_fraction_max 0.947
_reflns_number_gt 8170
_reflns_number_total 8567
_reflns_threshold_expression 'I > 2\s(I)'
_cod_data_source_file d0ce01723j2.cif
_cod_data_source_block 4a_tertbutyl_brittle
_cod_depositor_comments 'Adding full bibliography for 7242352--7242359.cif.'
_cod_original_cell_volume 2517.73(11)
_cod_original_sg_symbol_H-M 'P 21'
_cod_database_code 7242356
_shelx_shelxl_version_number 2018/3
_shelx_space_group_comment
;
The symmetry employed for this shelxl refinement is uniquely defined
by the following loop, which should always be used as a source of
symmetry information in preference to the above space-group names.
They are only intended as comments.
;
_shelx_estimated_absorpt_t_min 0.833
_shelx_estimated_absorpt_t_max 0.920

loop_
_space_group_symop_operation_xyz
'x, y, z'
'-x, y+1/2, -z'

loop_
_atom_site_label
_atom_site_type_symbol
_atom_site_fract_x
_atom_site_fract_y
_atom_site_fract_z
_atom_site_U_iso_or_equiv
_atom_site_adp_type
_atom_site_occupancy
_atom_site_site_symmetry_order
_atom_site_calc_flag
_atom_site_refinement_flags_posn
_atom_site_refinement_flags_adp
_atom_site_refinement_flags_occupancy
_atom_site_disorder_assembly
_atom_site_disorder_group
C1 C 0.5966(4) 0.4902(5) 0.53181(19) 0.0643(11) Uani 1 1 d . . . . .
C2 C 0.4402(4) 0.4302(4) 0.52529(17) 0.0582(9) Uani 1 1 d . . . . .
H2 H 0.450470 0.342175 0.524379 0.070 Uiso 1 1 calc R U . . .
O3 O 0.3467(3) 0.4647(4) 0.56579(12) 0.0650(8) Uani 1 1 d . . . . .
C4 C 0.3934(5) 0.4228(5) 0.61751(18) 0.0684(11) Uani 1 1 d . . . . .
H4 H 0.498348 0.446262 0.625509 0.082 Uiso 1 1 calc R U . . .
C5 C 0.2927(6) 0.4867(6) 0.6550(2) 0.0778(13) Uani 1 1 d . . . . .
H5 H 0.189783 0.458264 0.646863 0.093 Uiso 1 1 calc R U . . .
C6 C 0.3380(8) 0.4420(8) 0.7106(2) 0.100(2) Uani 1 1 d . . . . .
H6A H 0.440413 0.467561 0.719642 0.121 Uiso 1 1 calc R U . . .
H6B H 0.272958 0.479471 0.735128 0.121 Uiso 1 1 calc R U . . .
C7 C 0.3285(10) 0.3072(8) 0.7163(3) 0.108(2) Uani 1 1 d . . . . .
H7A H 0.224370 0.282195 0.710907 0.130 Uiso 1 1 calc R U . . .
H7B H 0.362556 0.284819 0.751602 0.130 Uiso 1 1 calc R U . . .
C8 C 0.4232(8) 0.2416(7) 0.6775(3) 0.0966(19) Uani 1 1 d . . . . .
H8 H 0.529040 0.262444 0.685517 0.116 Uiso 1 1 calc R U . . .
C9 C 0.3790(7) 0.2875(6) 0.6222(2) 0.0803(14) Uani 1 1 d . . . . .
H9A H 0.442897 0.249291 0.597413 0.096 Uiso 1 1 calc R U . . .
H9B H 0.275821 0.264310 0.613032 0.096 Uiso 1 1 calc R U . . .
C10 C 0.2904(8) 0.6236(7) 0.6489(3) 0.0951(18) Uani 1 1 d . . . . .
H10 H 0.272051 0.640532 0.611479 0.114 Uiso 1 1 calc R U . . .
C11 C 0.4362(13) 0.6843(9) 0.6658(5) 0.136(3) Uani 1 1 d . . . . .
H11A H 0.448873 0.682842 0.703264 0.204 Uiso 1 1 calc R U . . .
H11B H 0.434596 0.766383 0.653795 0.204 Uiso 1 1 calc R U . . .
H11C H 0.518384 0.642263 0.651025 0.204 Uiso 1 1 calc R U . . .
C12 C 0.1586(12) 0.6778(10) 0.6770(4) 0.139(3) Uani 1 1 d . U . . .
H12A H 0.183294 0.680344 0.713935 0.208 Uiso 1 1 calc R U . . .
H12B H 0.070573 0.628842 0.670318 0.208 Uiso 1 1 calc R U . . .
H12C H 0.139181 0.758095 0.664273 0.208 Uiso 1 1 calc R U . . .
C13 C 0.4079(12) 0.1047(8) 0.6810(3) 0.120(3) Uani 1 1 d . U . . .
H13A H 0.303333 0.082959 0.677782 0.179 Uiso 1 1 calc R U . . .
H13B H 0.450813 0.077200 0.714067 0.179 Uiso 1 1 calc R U . . .
H13C H 0.459941 0.067727 0.653174 0.179 Uiso 1 1 calc R U . . .
C14 C 0.3645(4) 0.4751(5) 0.47484(17) 0.0632(10) Uani 1 1 d . . . . .
C15 C 0.3257(6) 0.3987(7) 0.4359(2) 0.0803(14) Uani 1 1 d . . . . .
H15 H 0.348149 0.316825 0.438084 0.096 Uiso 1 1 calc R U . . .
C16 C 0.2423(6) 0.4533(6) 0.3876(2) 0.0825(14) Uani 1 1 d . . . . .
C17 C 0.1969(10) 0.3748(8) 0.3485(3) 0.108(2) Uani 1 1 d . . . . .
H17 H 0.218090 0.292625 0.350337 0.129 Uiso 1 1 calc R U . . .
C18 C 0.1156(11) 0.4273(11) 0.3052(3) 0.127(3) Uani 1 1 d . . . . .
H18 H 0.079230 0.379214 0.277579 0.153 Uiso 1 1 calc R U . . .
C19 C 0.0907(13) 0.5488(11) 0.3042(4) 0.133(3) Uani 1 1 d . U . . .
H19 H 0.036553 0.580272 0.275257 0.159 Uiso 1 1 calc R U . . .
C20 C 0.1361(10) 0.6229(10) 0.3401(3) 0.118(2) Uani 1 1 d . . . . .
H20 H 0.117609 0.705032 0.336025 0.141 Uiso 1 1 calc R U . . .
C21 C 0.2195(6) 0.5771(5) 0.3889(3) 0.0825(14) Uani 1 1 d . . . . .
C22 C 0.2626(8) 0.6489(6) 0.4270(3) 0.0913(16) Uani 1 1 d . . . . .
H22 H 0.245670 0.731573 0.424378 0.110 Uiso 1 1 calc R U . . .
C23 C 0.3325(6) 0.6017(6) 0.4707(3) 0.0858(15) Uani 1 1 d . . . . .
H23 H 0.360371 0.652366 0.498484 0.103 Uiso 1 1 calc R U . . .
O24 O 0.6195(5) 0.5856(5) 0.5521(2) 0.1086(16) Uani 1 1 d . . . . .
O25 O 0.6953(3) 0.4231(3) 0.50805(13) 0.0657(8) Uani 1 1 d . . . . .
C26 C 0.8487(5) 0.4679(6) 0.4993(3) 0.0853(16) Uani 1 1 d . . . . .
C27 C 0.9345(9) 0.4933(11) 0.5504(4) 0.128(3) Uani 1 1 d . U . . .
H27A H 0.880442 0.551320 0.569998 0.192 Uiso 1 1 calc R U . . .
H27B H 1.032129 0.524807 0.543631 0.192 Uiso 1 1 calc R U . . .
H27C H 0.945784 0.419918 0.570194 0.192 Uiso 1 1 calc R U . . .
C28 C 0.8365(9) 0.5798(8) 0.4661(3) 0.112(2) Uani 1 1 d . U . . .
H28A H 0.780804 0.561869 0.433856 0.169 Uiso 1 1 calc R U . . .
H28B H 0.935485 0.607296 0.458700 0.169 Uiso 1 1 calc R U . . .
H28C H 0.785344 0.641687 0.484511 0.169 Uiso 1 1 calc R U . . .
C29 C 0.9139(9) 0.3666(9) 0.4692(4) 0.127(3) Uani 1 1 d . U . . .
H29A H 0.918054 0.295010 0.490387 0.191 Uiso 1 1 calc R U . . .
H29B H 1.013679 0.387721 0.459889 0.191 Uiso 1 1 calc R U . . .
H29C H 0.851829 0.351954 0.438001 0.191 Uiso 1 1 calc R U . . .
C31 C 1.1030(5) 0.4382(5) 0.9443(2) 0.0753(13) Uani 1 1 d . . . . .
C32 C 0.9613(4) 0.5113(4) 0.95801(18) 0.0602(10) Uani 1 1 d . . . . .
H32 H 0.986683 0.596985 0.962049 0.072 Uiso 1 1 calc R U . . .
O33 O 0.8473(3) 0.4962(4) 0.91771(13) 0.0702(8) Uani 1 1 d . . . . .
C34 C 0.8631(5) 0.5684(7) 0.87229(19) 0.0806(15) Uani 1 1 d . . . . .
H34 H 0.969919 0.572944 0.864874 0.097 Uiso 1 1 calc R U . . .
C35 C 0.7782(7) 0.5101(8) 0.8268(2) 0.0942(19) Uani 1 1 d . . . . .
H35 H 0.674155 0.501399 0.837107 0.113 Uiso 1 1 calc R U . . .
C36 C 0.7716(12) 0.5902(10) 0.7786(3) 0.126(3) Uani 1 1 d . U . . .
H36A H 0.872050 0.599181 0.766113 0.151 Uiso 1 1 calc R U . . .
H36B H 0.709080 0.552051 0.751105 0.151 Uiso 1 1 calc R U . . .
C37 C 0.7087(12) 0.7125(10) 0.7902(4) 0.126(3) Uani 1 1 d . U . . .
H37A H 0.707235 0.761549 0.758721 0.151 Uiso 1 1 calc R U . . .
H37B H 0.605910 0.703964 0.800496 0.151 Uiso 1 1 calc R U . . .
C38 C 0.8005(9) 0.7744(8) 0.8329(3) 0.109(2) Uani 1 1 d . U . . .
H38 H 0.903557 0.784260 0.821724 0.130 Uiso 1 1 calc R U . . .
C39 C 0.8046(7) 0.6967(7) 0.8825(3) 0.0917(17) Uani 1 1 d . . . . .
H39A H 0.704058 0.691662 0.895263 0.110 Uiso 1 1 calc R U . . .
H39B H 0.869210 0.734865 0.909372 0.110 Uiso 1 1 calc R U . . .
C40 C 0.8341(12) 0.3818(10) 0.8158(4) 0.127(3) Uani 1 1 d . U . . .
H40 H 0.853611 0.345264 0.850352 0.152 Uiso 1 1 calc R U . . .
C41 C 0.9813(13) 0.3725(12) 0.7895(4) 0.145(3) Uani 1 1 d . U . . .
H41A H 1.025818 0.295017 0.796784 0.218 Uiso 1 1 calc R U . . .
H41B H 1.048226 0.434807 0.802521 0.218 Uiso 1 1 calc R U . . .
H41C H 0.963535 0.381810 0.752346 0.218 Uiso 1 1 calc R U . . .
C42 C 0.728(2) 0.2995(15) 0.7880(6) 0.185(5) Uani 1 1 d . U . . .
H42A H 0.633413 0.300711 0.804548 0.278 Uiso 1 1 calc R U . . .
H42B H 0.767942 0.219056 0.789052 0.278 Uiso 1 1 calc R U . . .
H42C H 0.712519 0.324939 0.752234 0.278 Uiso 1 1 calc R U . . .
C43 C 0.7363(15) 0.9000(11) 0.8453(5) 0.151(4) Uani 1 1 d . U . . .
H43A H 0.741846 0.951352 0.815268 0.226 Uiso 1 1 calc R U . . .
H43B H 0.793835 0.934773 0.874343 0.226 Uiso 1 1 calc R U . . .
H43C H 0.633133 0.891949 0.854120 0.226 Uiso 1 1 calc R U . . .
C44 C 0.9036(4) 0.4633(4) 1.00762(16) 0.0549(9) Uani 1 1 d . . . . .
C45 C 0.9006(5) 0.5323(5) 1.0509(2) 0.0682(11) Uani 1 1 d . . . . .
H45 H 0.936172 0.611070 1.049536 0.082 Uiso 1 1 calc R U . . .
C46 C 0.8448(6) 0.4891(6) 1.0987(2) 0.0766(13) Uani 1 1 d . . . . .
C47 C 0.8399(10) 0.5628(10) 1.1429(3) 0.117(2) Uani 1 1 d . . . . .
H47 H 0.874356 0.642032 1.142236 0.140 Uiso 1 1 calc R U . . .
C48 C 0.7825(13) 0.5150(11) 1.1875(4) 0.133(3) Uani 1 1 d . U . . .
H48 H 0.774339 0.564481 1.216555 0.160 Uiso 1 1 calc R U . . .
C49 C 0.7380(11) 0.3990(10) 1.1903(3) 0.124(3) Uani 1 1 d . U . . .
H49 H 0.706931 0.369107 1.221961 0.148 Uiso 1 1 calc R U . . .
C50 C 0.7374(9) 0.3256(9) 1.1484(3) 0.109(2) Uani 1 1 d . U . . .
H50 H 0.700963 0.247230 1.150695 0.131 Uiso 1 1 calc R U . . .
C51 C 0.7941(6) 0.3693(6) 1.0996(2) 0.0767(13) Uani 1 1 d . . . . .
C52 C 0.7962(6) 0.2979(5) 1.0545(3) 0.0789(14) Uani 1 1 d . . . . .
H52 H 0.760539 0.219044 1.055353 0.095 Uiso 1 1 calc R U . . .
C53 C 0.8499(5) 0.3424(4) 1.0094(2) 0.0661(11) Uani 1 1 d . . . . .
H53 H 0.851323 0.293709 0.979807 0.079 Uiso 1 1 calc R U . . .
O54 O 1.0997(6) 0.3479(6) 0.9190(2) 0.1236(19) Uani 1 1 d . . . . .
O55A O 1.2211(9) 0.4997(8) 0.9788(3) 0.063(2) Uani 0.4878 1 d . U P A 1
C56A C 1.3712(9) 0.4461(7) 0.9779(4) 0.071(2) Uani 0.4878 1 d D U P A 1
C57A C 1.3650(18) 0.3187(8) 1.0013(6) 0.098(4) Uani 0.4878 1 d D U P A 1
H57A H 1.271295 0.308087 1.017688 0.147 Uiso 0.4878 1 calc R U P A 1
H57B H 1.446977 0.308394 1.026831 0.147 Uiso 0.4878 1 calc R U P A 1
H57C H 1.372828 0.260006 0.973958 0.147 Uiso 0.4878 1 calc R U P A 1
C58A C 1.4649(18) 0.5298(12) 1.0148(6) 0.122(5) Uani 0.4878 1 d D U P A 1
H58A H 1.469502 0.608747 0.999541 0.183 Uiso 0.4878 1 calc R U P A 1
H58B H 1.564991 0.497930 1.020060 0.183 Uiso 0.4878 1 calc R U P A 1
H58C H 1.418878 0.534823 1.047815 0.183 Uiso 0.4878 1 calc R U P A 1
C59A C 1.436(2) 0.4435(15) 0.9234(4) 0.128(5) Uani 0.4878 1 d D U P A 1
H59A H 1.399985 0.373117 0.904835 0.192 Uiso 0.4878 1 calc R U P A 1
H59B H 1.543994 0.441205 0.927120 0.192 Uiso 0.4878 1 calc R U P A 1
H59C H 1.404731 0.514534 0.904346 0.192 Uiso 0.4878 1 calc R U P A 1
O55B O 1.2243(8) 0.4842(7) 0.9557(3) 0.0569(16) Uani 0.5122 1 d . U P A 2
C56B C 1.3653(9) 0.4272(7) 0.9486(4) 0.074(2) Uani 0.5122 1 d D U P A 2
C57B C 1.3817(17) 0.3052(8) 0.9768(5) 0.094(4) Uani 0.5122 1 d D U P A 2
H57D H 1.412633 0.318417 1.012901 0.142 Uiso 0.5122 1 calc R U P A 2
H57E H 1.455893 0.257167 0.960537 0.142 Uiso 0.5122 1 calc R U P A 2
H57F H 1.286771 0.263763 0.974737 0.142 Uiso 0.5122 1 calc R U P A 2
C58B C 1.4787(12) 0.5191(9) 0.9724(6) 0.104(3) Uani 0.5122 1 d D U P A 2
H58D H 1.472403 0.592558 0.952504 0.155 Uiso 0.5122 1 calc R U P A 2
H58E H 1.578641 0.486753 0.971614 0.155 Uiso 0.5122 1 calc R U P A 2
H58F H 1.455725 0.535412 1.007956 0.155 Uiso 0.5122 1 calc R U P A 2
C59B C 1.388(2) 0.4108(14) 0.8898(3) 0.128(5) Uani 0.5122 1 d D U P A 2
H59D H 1.310766 0.359354 0.874685 0.192 Uiso 0.5122 1 calc R U P A 2
H59E H 1.484937 0.374809 0.885226 0.192 Uiso 0.5122 1 calc R U P A 2
H59F H 1.383581 0.488006 0.872740 0.192 Uiso 0.5122 1 calc R U P A 2

loop_
_atom_site_aniso_label
_atom_site_aniso_U_11
_atom_site_aniso_U_22
_atom_site_aniso_U_33
_atom_site_aniso_U_23
_atom_site_aniso_U_13
_atom_site_aniso_U_12
C1 0.0388(19) 0.073(3) 0.082(3) -0.008(2) 0.0091(18) -0.0056(19)
C2 0.0389(18) 0.062(2) 0.075(2) -0.0031(19) 0.0180(17) -0.0028(16)
O3 0.0418(13) 0.0831(19) 0.0713(17) -0.0030(15) 0.0132(12) 0.0070(13)
C4 0.041(2) 0.094(3) 0.070(2) -0.007(2) 0.0076(17) 0.004(2)
C5 0.057(2) 0.101(4) 0.076(3) -0.016(3) 0.007(2) 0.007(3)
C6 0.090(4) 0.138(6) 0.074(3) -0.015(4) 0.012(3) 0.011(4)
C7 0.106(5) 0.138(6) 0.083(4) 0.007(4) 0.027(3) 0.019(5)
C8 0.081(4) 0.119(5) 0.092(4) 0.020(4) 0.029(3) 0.018(3)
C9 0.070(3) 0.090(3) 0.083(3) 0.003(3) 0.026(2) 0.011(3)
C10 0.098(4) 0.106(4) 0.082(3) -0.019(3) 0.008(3) 0.022(4)
C11 0.136(7) 0.113(6) 0.160(8) -0.037(6) 0.013(6) -0.018(6)
C12 0.133(6) 0.141(6) 0.143(6) -0.033(5) 0.017(5) 0.035(5)
C13 0.134(6) 0.114(5) 0.114(4) 0.029(4) 0.037(4) 0.017(4)
C14 0.0384(18) 0.083(3) 0.070(2) 0.000(2) 0.0153(16) -0.0046(19)
C15 0.053(2) 0.111(4) 0.078(3) -0.005(3) 0.014(2) -0.014(3)
C16 0.065(3) 0.105(4) 0.080(3) -0.016(3) 0.030(2) -0.027(3)
C17 0.110(5) 0.103(4) 0.112(5) -0.022(4) 0.013(4) -0.015(4)
C18 0.124(6) 0.174(7) 0.083(4) -0.009(5) -0.003(4) -0.017(6)
C19 0.128(4) 0.149(4) 0.122(4) 0.003(3) 0.007(3) -0.009(4)
C20 0.100(5) 0.135(6) 0.119(5) 0.015(4) 0.017(4) -0.006(4)
C21 0.062(3) 0.074(3) 0.114(4) 0.006(3) 0.029(3) -0.007(2)
C22 0.082(4) 0.074(3) 0.119(4) 0.008(3) 0.012(3) 0.001(3)
C23 0.057(3) 0.095(3) 0.107(4) 0.013(3) 0.014(3) 0.009(3)
O24 0.072(2) 0.106(3) 0.150(4) -0.050(3) 0.033(3) -0.025(2)
O25 0.0369(14) 0.0722(17) 0.0895(19) 0.0069(15) 0.0166(13) 0.0021(12)
C26 0.039(2) 0.097(4) 0.122(4) 0.026(3) 0.021(2) 0.000(2)
C27 0.073(3) 0.161(6) 0.147(5) 0.020(5) -0.018(4) -0.025(4)
C28 0.092(4) 0.116(4) 0.132(5) 0.032(4) 0.033(4) -0.016(4)
C29 0.078(4) 0.135(5) 0.174(6) -0.003(5) 0.054(4) 0.009(4)
C31 0.046(2) 0.086(3) 0.094(3) 0.016(3) 0.007(2) 0.006(2)
C32 0.0341(18) 0.070(2) 0.076(2) 0.002(2) -0.0024(16) 0.0006(16)
O33 0.0400(14) 0.093(2) 0.0770(18) 0.0055(16) -0.0023(12) -0.0009(14)
C34 0.040(2) 0.129(5) 0.073(3) 0.013(3) 0.0056(18) 0.012(3)
C35 0.063(3) 0.150(6) 0.069(3) 0.000(3) 0.001(2) 0.006(3)
C36 0.119(4) 0.152(4) 0.106(4) 0.004(3) 0.002(3) -0.002(3)
C37 0.121(4) 0.141(4) 0.112(4) 0.025(3) -0.009(3) -0.003(3)
C38 0.094(3) 0.119(4) 0.111(3) 0.027(3) -0.013(3) -0.005(3)
C39 0.064(3) 0.112(4) 0.098(4) 0.022(3) -0.014(3) -0.006(3)
C40 0.123(4) 0.141(4) 0.117(4) -0.015(3) 0.008(3) 0.013(3)
C41 0.135(6) 0.177(7) 0.126(5) -0.020(5) 0.033(5) 0.031(5)
C42 0.183(8) 0.192(8) 0.180(8) -0.033(7) -0.004(7) 0.001(7)
C43 0.148(7) 0.140(6) 0.161(6) 0.034(5) -0.026(5) -0.007(5)
C44 0.0316(16) 0.059(2) 0.074(2) 0.0019(18) -0.0011(15) 0.0088(15)
C45 0.054(2) 0.064(2) 0.086(3) -0.005(2) 0.001(2) -0.0035(19)
C46 0.059(3) 0.092(3) 0.078(3) -0.002(3) -0.002(2) 0.000(3)
C47 0.113(6) 0.142(7) 0.097(4) -0.019(4) 0.021(4) -0.013(5)
C48 0.136(4) 0.149(5) 0.116(4) -0.010(3) 0.018(3) 0.000(4)
C49 0.123(4) 0.144(4) 0.105(4) 0.009(3) 0.012(3) 0.002(3)
C50 0.097(3) 0.119(4) 0.112(3) 0.018(3) 0.011(3) -0.002(3)
C51 0.051(2) 0.094(4) 0.085(3) 0.016(3) 0.002(2) 0.007(2)
C52 0.055(2) 0.061(3) 0.121(4) 0.014(3) 0.009(3) -0.001(2)
C53 0.049(2) 0.057(2) 0.092(3) -0.008(2) 0.005(2) -0.0001(17)
O54 0.087(3) 0.151(5) 0.132(4) -0.048(4) -0.004(3) 0.050(3)
O55A 0.045(3) 0.075(4) 0.069(3) 0.009(3) -0.002(3) -0.002(2)
C56A 0.052(4) 0.077(4) 0.083(4) 0.012(3) -0.001(3) -0.003(3)
C57A 0.088(7) 0.095(6) 0.108(7) 0.020(6) -0.012(6) 0.016(5)
C58A 0.089(7) 0.128(7) 0.146(8) 0.002(7) -0.017(6) -0.006(6)
C59A 0.108(8) 0.153(9) 0.127(7) 0.018(6) 0.036(7) 0.009(7)
O55B 0.038(3) 0.060(3) 0.073(3) -0.002(3) 0.001(3) 0.000(2)
C56B 0.059(4) 0.075(4) 0.090(4) 0.001(3) 0.017(3) 0.002(3)
C57B 0.075(6) 0.094(6) 0.113(7) 0.016(5) 0.002(6) 0.014(5)
C58B 0.059(5) 0.102(6) 0.150(7) 0.002(6) 0.009(5) -0.002(5)
C59B 0.116(8) 0.139(8) 0.130(6) -0.001(6) 0.025(6) 0.004(7)

loop_
_atom_type_symbol
_atom_type_description
_atom_type_scat_dispersion_real
_atom_type_scat_dispersion_imag
_atom_type_scat_source
C C 0.0181 0.0091 'International Tables Vol C Tables 4.2.6.8 and 6.1.1.4'
H H 0.0000 0.0000 'International Tables Vol C Tables 4.2.6.8 and 6.1.1.4'
O O 0.0492 0.0322 'International Tables Vol C Tables 4.2.6.8 and 6.1.1.4'

loop_
_geom_angle_atom_site_label_1
_geom_angle_atom_site_label_2
_geom_angle_atom_site_label_3
_geom_angle
_geom_angle_site_symmetry_1
_geom_angle_site_symmetry_3
_geom_angle_publ_flag
O24 C1 O25 126.7(4) . . ?
O24 C1 C2 124.2(4) . . ?
O25 C1 C2 108.9(4) . . ?
O3 C2 C14 106.5(3) . . ?
O3 C2 C1 111.4(4) . . ?
C14 C2 C1 108.0(4) . . ?
O3 C2 H2 110.2 . . ?
C14 C2 H2 110.2 . . ?
C1 C2 H2 110.2 . . ?
C2 O3 C4 115.6(3) . . ?
O3 C4 C9 111.8(4) . . ?
O3 C4 C5 106.2(4) . . ?
C9 C4 C5 110.9(4) . . ?
O3 C4 H4 109.3 . . ?
C9 C4 H4 109.3 . . ?
C5 C4 H4 109.3 . . ?
C4 C5 C10 113.7(5) . . ?
C4 C5 C6 107.4(5) . . ?
C10 C5 C6 114.7(5) . . ?
C4 C5 H5 106.9 . . ?
C10 C5 H5 106.9 . . ?
C6 C5 H5 106.9 . . ?
C7 C6 C5 113.4(6) . . ?
C7 C6 H6A 108.9 . . ?
C5 C6 H6A 108.9 . . ?
C7 C6 H6B 108.9 . . ?
C5 C6 H6B 108.9 . . ?
H6A C6 H6B 107.7 . . ?
C6 C7 C8 112.1(6) . . ?
C6 C7 H7A 109.2 . . ?
C8 C7 H7A 109.2 . . ?
C6 C7 H7B 109.2 . . ?
C8 C7 H7B 109.2 . . ?
H7A C7 H7B 107.9 . . ?
C7 C8 C13 112.6(6) . . ?
C7 C8 C9 108.6(6) . . ?
C13 C8 C9 111.3(7) . . ?
C7 C8 H8 108.1 . . ?
C13 C8 H8 108.1 . . ?
C9 C8 H8 108.1 . . ?
C4 C9 C8 112.5(6) . . ?
C4 C9 H9A 109.1 . . ?
C8 C9 H9A 109.1 . . ?
C4 C9 H9B 109.1 . . ?
C8 C9 H9B 109.1 . . ?
H9A C9 H9B 107.8 . . ?
C11 C10 C5 114.1(7) . . ?
C11 C10 C12 111.1(7) . . ?
C5 C10 C12 110.4(7) . . ?
C11 C10 H10 107.0 . . ?
C5 C10 H10 107.0 . . ?
C12 C10 H10 107.0 . . ?
C10 C11 H11A 109.5 . . ?
C10 C11 H11B 109.5 . . ?
H11A C11 H11B 109.5 . . ?
C10 C11 H11C 109.5 . . ?
H11A C11 H11C 109.5 . . ?
H11B C11 H11C 109.5 . . ?
C10 C12 H12A 109.5 . . ?
C10 C12 H12B 109.5 . . ?
H12A C12 H12B 109.5 . . ?
C10 C12 H12C 109.5 . . ?
H12A C12 H12C 109.5 . . ?
H12B C12 H12C 109.5 . . ?
C8 C13 H13A 109.5 . . ?
C8 C13 H13B 109.5 . . ?
H13A C13 H13B 109.5 . . ?
C8 C13 H13C 109.5 . . ?
H13A C13 H13C 109.5 . . ?
H13B C13 H13C 109.5 . . ?
C15 C14 C23 121.4(5) . . ?
C15 C14 C2 120.9(5) . . ?
C23 C14 C2 117.7(5) . . ?
C14 C15 C16 116.4(6) . . ?
C14 C15 H15 121.8 . . ?
C16 C15 H15 121.8 . . ?
C17 C16 C21 127.5(7) . . ?
C17 C16 C15 116.7(6) . . ?
C21 C16 C15 115.8(5) . . ?
C16 C17 C18 115.3(8) . . ?
C16 C17 H17 122.3 . . ?
C18 C17 H17 122.3 . . ?
C19 C18 C17 119.7(9) . . ?
C19 C18 H18 120.1 . . ?
C17 C18 H18 120.1 . . ?
C20 C19 C18 125.0(10) . . ?
C20 C19 H19 117.5 . . ?
C18 C19 H19 117.5 . . ?
C19 C20 C21 120.1(9) . . ?
C19 C20 H20 120.0 . . ?
C21 C20 H20 120.0 . . ?
C22 C21 C16 125.8(6) . . ?
C22 C21 C20 121.9(6) . . ?
C16 C21 C20 112.3(6) . . ?
C21 C22 C23 119.1(6) . . ?
C21 C22 H22 120.5 . . ?
C23 C22 H22 120.5 . . ?
C22 C23 C14 121.4(6) . . ?
C22 C23 H23 119.3 . . ?
C14 C23 H23 119.3 . . ?
C1 O25 C26 121.3(4) . . ?
O25 C26 C29 102.2(5) . . ?
O25 C26 C28 108.8(5) . . ?
C29 C26 C28 110.2(6) . . ?
O25 C26 C27 111.2(5) . . ?
C29 C26 C27 113.3(7) . . ?
C28 C26 C27 110.8(7) . . ?
C26 C27 H27A 109.5 . . ?
C26 C27 H27B 109.5 . . ?
H27A C27 H27B 109.5 . . ?
C26 C27 H27C 109.5 . . ?
H27A C27 H27C 109.5 . . ?
H27B C27 H27C 109.5 . . ?
C26 C28 H28A 109.5 . . ?
C26 C28 H28B 109.5 . . ?
H28A C28 H28B 109.5 . . ?
C26 C28 H28C 109.5 . . ?
H28A C28 H28C 109.5 . . ?
H28B C28 H28C 109.5 . . ?
C26 C29 H29A 109.5 . . ?
C26 C29 H29B 109.5 . . ?
H29A C29 H29B 109.5 . . ?
C26 C29 H29C 109.5 . . ?
H29A C29 H29C 109.5 . . ?
H29B C29 H29C 109.5 . . ?
O54 C31 O55B 118.7(6) . . ?
O54 C31 O55A 134.3(6) . . ?
O54 C31 C32 124.3(5) . . ?
O55B C31 C32 116.6(6) . . ?
O55A C31 C32 100.4(5) . . ?
O33 C32 C44 108.2(3) . . ?
O33 C32 C31 109.4(4) . . ?
C44 C32 C31 109.0(4) . . ?
O33 C32 H32 110.1 . . ?
C44 C32 H32 110.1 . . ?
C31 C32 H32 110.1 . . ?
C32 O33 C34 115.4(4) . . ?
O33 C34 C35 108.8(5) . . ?
O33 C34 C39 109.4(4) . . ?
C35 C34 C39 111.6(5) . . ?
O33 C34 H34 109.0 . . ?
C35 C34 H34 109.0 . . ?
C39 C34 H34 109.0 . . ?
C34 C35 C36 112.0(7) . . ?
C34 C35 C40 112.8(6) . . ?
C36 C35 C40 112.9(7) . . ?
C34 C35 H35 106.2 . . ?
C36 C35 H35 106.2 . . ?
C40 C35 H35 106.2 . . ?
C37 C36 C35 111.5(7) . . ?
C37 C36 H36A 109.3 . . ?
C35 C36 H36A 109.3 . . ?
C37 C36 H36B 109.3 . . ?
C35 C36 H36B 109.3 . . ?
H36A C36 H36B 108.0 . . ?
C38 C37 C36 111.3(8) . . ?
C38 C37 H37A 109.4 . . ?
C36 C37 H37A 109.4 . . ?
C38 C37 H37B 109.4 . . ?
C36 C37 H37B 109.4 . . ?
H37A C37 H37B 108.0 . . ?
C37 C38 C39 109.6(7) . . ?
C37 C38 C43 111.8(7) . . ?
C39 C38 C43 109.2(8) . . ?
C37 C38 H38 108.8 . . ?
C39 C38 H38 108.8 . . ?
C43 C38 H38 108.8 . . ?
C38 C39 C34 111.8(6) . . ?
C38 C39 H39A 109.2 . . ?
C34 C39 H39A 109.2 . . ?
C38 C39 H39B 109.2 . . ?
C34 C39 H39B 109.2 . . ?
H39A C39 H39B 107.9 . . ?
C42 C40 C41 107.1(10) . . ?
C42 C40 C35 117.2(10) . . ?
C41 C40 C35 116.3(9) . . ?
C42 C40 H40 105.0 . . ?
C41 C40 H40 105.0 . . ?
C35 C40 H40 105.0 . . ?
C40 C41 H41A 109.5 . . ?
C40 C41 H41B 109.5 . . ?
H41A C41 H41B 109.5 . . ?
C40 C41 H41C 109.5 . . ?
H41A C41 H41C 109.5 . . ?
H41B C41 H41C 109.5 . . ?
C40 C42 H42A 109.5 . . ?
C40 C42 H42B 109.5 . . ?
H42A C42 H42B 109.5 . . ?
C40 C42 H42C 109.5 . . ?
H42A C42 H42C 109.5 . . ?
H42B C42 H42C 109.5 . . ?
C38 C43 H43A 109.5 . . ?
C38 C43 H43B 109.5 . . ?
H43A C43 H43B 109.5 . . ?
C38 C43 H43C 109.5 . . ?
H43A C43 H43C 109.5 . . ?
H43B C43 H43C 109.5 . . ?
C45 C44 C53 119.1(4) . . ?
C45 C44 C32 121.3(4) . . ?
C53 C44 C32 119.6(4) . . ?
C44 C45 C46 122.5(5) . . ?
C44 C45 H45 118.7 . . ?
C46 C45 H45 118.7 . . ?
C47 C46 C51 121.1(6) . . ?
C47 C46 C45 121.7(6) . . ?
C51 C46 C45 117.2(5) . . ?
C48 C47 C46 118.2(9) . . ?
C48 C47 H47 120.9 . . ?
C46 C47 H47 120.9 . . ?
C49 C48 C47 122.2(10) . . ?
C49 C48 H48 118.9 . . ?
C47 C48 H48 118.9 . . ?
C50 C49 C48 121.5(9) . . ?
C50 C49 H49 119.3 . . ?
C48 C49 H49 119.3 . . ?
C49 C50 C51 119.7(8) . . ?
C49 C50 H50 120.1 . . ?
C51 C50 H50 120.1 . . ?
C52 C51 C46 120.2(5) . . ?
C52 C51 C50 122.7(6) . . ?
C46 C51 C50 117.1(6) . . ?
C53 C52 C51 120.9(5) . . ?
C53 C52 H52 119.6 . . ?
C51 C52 H52 119.6 . . ?
C52 C53 C44 120.0(5) . . ?
C52 C53 H53 120.0 . . ?
C44 C53 H53 120.0 . . ?
C56A O55A C31 114.6(8) . . ?
O55A C56A C59A 114.2(9) . . ?
O55A C56A C57A 108.3(8) . . ?
C59A C56A C57A 111.1(4) . . ?
O55A C56A C58A 102.2(9) . . ?
C59A C56A C58A 110.6(4) . . ?
C57A C56A C58A 110.1(4) . . ?
C56A C57A H57A 109.5 . . ?
C56A C57A H57B 109.5 . . ?
H57A C57A H57B 109.5 . . ?
C56A C57A H57C 109.5 . . ?
H57A C57A H57C 109.5 . . ?
H57B C57A H57C 109.5 . . ?
C56A C58A H58A 109.5 . . ?
C56A C58A H58B 109.5 . . ?
H58A C58A H58B 109.5 . . ?
C56A C58A H58C 109.5 . . ?
H58A C58A H58C 109.5 . . ?
H58B C58A H58C 109.5 . . ?
C56A C59A H59A 109.5 . . ?
C56A C59A H59B 109.5 . . ?
H59A C59A H59B 109.5 . . ?
C56A C59A H59C 109.5 . . ?
H59A C59A H59C 109.5 . . ?
H59B C59A H59C 109.5 . . ?
C31 O55B C56B 124.0(7) . . ?
O55B C56B C58B 102.6(7) . . ?
O55B C56B C57B 113.1(8) . . ?
C58B C56B C57B 110.6(4) . . ?
O55B C56B C59B 109.9(9) . . ?
C58B C56B C59B 110.4(4) . . ?
C57B C56B C59B 110.0(4) . . ?
C56B C57B H57D 109.5 . . ?
C56B C57B H57E 109.5 . . ?
H57D C57B H57E 109.5 . . ?
C56B C57B H57F 109.5 . . ?
H57D C57B H57F 109.5 . . ?
H57E C57B H57F 109.5 . . ?
C56B C58B H58D 109.5 . . ?
C56B C58B H58E 109.5 . . ?
H58D C58B H58E 109.5 . . ?
C56B C58B H58F 109.5 . . ?
H58D C58B H58F 109.5 . . ?
H58E C58B H58F 109.5 . . ?
C56B C59B H59D 109.5 . . ?
C56B C59B H59E 109.5 . . ?
H59D C59B H59E 109.5 . . ?
C56B C59B H59F 109.5 . . ?
H59D C59B H59F 109.5 . . ?
H59E C59B H59F 109.5 . . ?

loop_
_geom_bond_atom_site_label_1
_geom_bond_atom_site_label_2
_geom_bond_distance
_geom_bond_site_symmetry_2
_geom_bond_publ_flag
C1 O24 1.190(7) . ?
C1 O25 1.322(6) . ?
C1 C2 1.543(6) . ?
C2 O3 1.415(5) . ?
C2 C14 1.508(6) . ?
C2 H2 0.9800 . ?
O3 C4 1.443(6) . ?
C4 C9 1.510(9) . ?
C4 C5 1.522(7) . ?
C4 H4 0.9800 . ?
C5 C10 1.526(10) . ?
C5 C6 1.538(9) . ?
C5 H5 0.9800 . ?
C6 C7 1.503(12) . ?
C6 H6A 0.9700 . ?
C6 H6B 0.9700 . ?
C7 C8 1.520(9) . ?
C7 H7A 0.9700 . ?
C7 H7B 0.9700 . ?
C8 C13 1.526(12) . ?
C8 C9 1.536(9) . ?
C8 H8 0.9800 . ?
C9 H9A 0.9700 . ?
C9 H9B 0.9700 . ?
C10 C11 1.504(13) . ?
C10 C12 1.529(11) . ?
C10 H10 0.9800 . ?
C11 H11A 0.9600 . ?
C11 H11B 0.9600 . ?
C11 H11C 0.9600 . ?
C12 H12A 0.9600 . ?
C12 H12B 0.9600 . ?
C12 H12C 0.9600 . ?
C13 H13A 0.9600 . ?
C13 H13B 0.9600 . ?
C13 H13C 0.9600 . ?
C14 C15 1.338(8) . ?
C14 C23 1.434(8) . ?
C15 C16 1.532(9) . ?
C15 H15 0.9300 . ?
C16 C17 1.370(9) . ?
C16 C21 1.388(9) . ?
C17 C18 1.416(13) . ?
C17 H17 0.9300 . ?
C18 C19 1.364(15) . ?
C18 H18 0.9300 . ?
C19 C20 1.281(13) . ?
C19 H19 0.9300 . ?
C20 C21 1.506(11) . ?
C20 H20 0.9300 . ?
C21 C22 1.301(9) . ?
C22 C23 1.353(9) . ?
C22 H22 0.9300 . ?
C23 H23 0.9300 . ?
O25 C26 1.480(5) . ?
C26 C29 1.496(11) . ?
C26 C28 1.505(10) . ?
C26 C27 1.505(10) . ?
C27 H27A 0.9600 . ?
C27 H27B 0.9600 . ?
C27 H27C 0.9600 . ?
C28 H28A 0.9600 . ?
C28 H28B 0.9600 . ?
C28 H28C 0.9600 . ?
C29 H29A 0.9600 . ?
C29 H29B 0.9600 . ?
C29 H29C 0.9600 . ?
C31 O54 1.192(8) . ?
C31 O55B 1.215(9) . ?
C31 O55A 1.500(10) . ?
C31 C32 1.554(7) . ?
C32 O33 1.417(5) . ?
C32 C44 1.492(6) . ?
C32 H32 0.9800 . ?
O33 C34 1.424(6) . ?
C34 C35 1.499(9) . ?
C34 C39 1.540(10) . ?
C34 H34 0.9800 . ?
C35 C36 1.519(11) . ?
C35 C40 1.537(13) . ?
C35 H35 0.9800 . ?
C36 C37 1.502(15) . ?
C36 H36A 0.9700 . ?
C36 H36B 0.9700 . ?
C37 C38 1.495(12) . ?
C37 H37A 0.9700 . ?
C37 H37B 0.9700 . ?
C38 C39 1.533(10) . ?
C38 C43 1.544(16) . ?
C38 H38 0.9800 . ?
C39 H39A 0.9700 . ?
C39 H39B 0.9700 . ?
C40 C42 1.470(19) . ?
C40 C41 1.506(15) . ?
C40 H40 0.9800 . ?
C41 H41A 0.9600 . ?
C41 H41B 0.9600 . ?
C41 H41C 0.9600 . ?
C42 H42A 0.9600 . ?
C42 H42B 0.9600 . ?
C42 H42C 0.9600 . ?
C43 H43A 0.9600 . ?
C43 H43B 0.9600 . ?
C43 H43C 0.9600 . ?
C44 C45 1.346(7) . ?
C44 C53 1.425(6) . ?
C45 C46 1.427(8) . ?
C45 H45 0.9300 . ?
C46 C47 1.396(10) . ?
C46 C51 1.403(8) . ?
C47 C48 1.380(13) . ?
C47 H47 0.9300 . ?
C48 C49 1.348(15) . ?
C48 H48 0.9300 . ?
C49 C50 1.345(12) . ?
C49 H49 0.9300 . ?
C50 C51 1.454(9) . ?
C50 H50 0.9300 . ?
C51 C52 1.399(9) . ?
C52 C53 1.365(8) . ?
C52 H52 0.9300 . ?
C53 H53 0.9300 . ?
O55A C56A 1.463(12) . ?
C56A C59A 1.535(3) . ?
C56A C57A 1.536(3) . ?
C56A C58A 1.537(3) . ?
C57A H57A 0.9600 . ?
C57A H57B 0.9600 . ?
C57A H57C 0.9600 . ?
C58A H58A 0.9600 . ?
C58A H58B 0.9600 . ?
C58A H58C 0.9600 . ?
C59A H59A 0.9600 . ?
C59A H59B 0.9600 . ?
C59A H59C 0.9600 . ?
O55B C56B 1.425(11) . ?
C56B C58B 1.536(3) . ?
C56B C57B 1.537(3) . ?
C56B C59B 1.539(3) . ?
C57B H57D 0.9600 . ?
C57B H57E 0.9600 . ?
C57B H57F 0.9600 . ?
C58B H58D 0.9600 . ?
C58B H58E 0.9600 . ?
C58B H58F 0.9600 . ?
C59B H59D 0.9600 . ?
C59B H59E 0.9600 . ?
C59B H59F 0.9600 . ?

loop_
_geom_torsion_atom_site_label_1
_geom_torsion_atom_site_label_2
_geom_torsion_atom_site_label_3
_geom_torsion_atom_site_label_4
_geom_torsion
_geom_torsion_site_symmetry_1
_geom_torsion_site_symmetry_2
_geom_torsion_site_symmetry_3
_geom_torsion_site_symmetry_4
_geom_torsion_publ_flag
O24 C1 C2 O3 -29.3(7) . . . . ?
O25 C1 C2 O3 155.3(4) . . . . ?
O24 C1 C2 C14 87.4(6) . . . . ?
O25 C1 C2 C14 -88.0(5) . . . . ?
C14 C2 O3 C4 175.7(4) . . . . ?
C1 C2 O3 C4 -66.6(5) . . . . ?
C2 O3 C4 C9 -67.8(5) . . . . ?
C2 O3 C4 C5 171.1(4) . . . . ?
O3 C4 C5 C10 -53.0(6) . . . . ?
C9 C4 C5 C10 -174.6(5) . . . . ?
O3 C4 C5 C6 179.0(5) . . . . ?
C9 C4 C5 C6 57.4(6) . . . . ?
C4 C5 C6 C7 -56.7(7) . . . . ?
C10 C5 C6 C7 175.9(6) . . . . ?
C5 C6 C7 C8 56.5(9) . . . . ?
C6 C7 C8 C13 -176.9(7) . . . . ?
C6 C7 C8 C9 -53.2(9) . . . . ?
O3 C4 C9 C8 -178.1(4) . . . . ?
C5 C4 C9 C8 -59.8(6) . . . . ?
C7 C8 C9 C4 55.6(8) . . . . ?
C13 C8 C9 C4 -179.9(6) . . . . ?
C4 C5 C10 C11 -68.8(8) . . . . ?
C6 C5 C10 C11 55.3(8) . . . . ?
C4 C5 C10 C12 165.3(6) . . . . ?
C6 C5 C10 C12 -70.6(8) . . . . ?
O3 C2 C14 C15 -121.7(4) . . . . ?
C1 C2 C14 C15 118.5(4) . . . . ?
O3 C2 C14 C23 56.9(5) . . . . ?
C1 C2 C14 C23 -63.0(5) . . . . ?
C23 C14 C15 C16 -1.5(6) . . . . ?
C2 C14 C15 C16 177.0(3) . . . . ?
C14 C15 C16 C17 -177.4(5) . . . . ?
C14 C15 C16 C21 1.6(6) . . . . ?
C21 C16 C17 C18 -1.0(11) . . . . ?
C15 C16 C17 C18 177.9(6) . . . . ?
C16 C17 C18 C19 1.4(13) . . . . ?
C17 C18 C19 C20 0.2(18) . . . . ?
C18 C19 C20 C21 -2.2(16) . . . . ?
C17 C16 C21 C22 179.1(7) . . . . ?
C15 C16 C21 C22 0.2(8) . . . . ?
C17 C16 C21 C20 -0.7(9) . . . . ?
C15 C16 C21 C20 -179.7(5) . . . . ?
C19 C20 C21 C22 -177.5(8) . . . . ?
C19 C20 C21 C16 2.4(11) . . . . ?
C16 C21 C22 C23 -2.1(10) . . . . ?
C20 C21 C22 C23 177.7(6) . . . . ?
C21 C22 C23 C14 2.2(9) . . . . ?
C15 C14 C23 C22 -0.4(8) . . . . ?
C2 C14 C23 C22 -178.9(5) . . . . ?
O24 C1 O25 C26 -6.3(8) . . . . ?
C2 C1 O25 C26 168.9(4) . . . . ?
C1 O25 C26 C29 -176.8(5) . . . . ?
C1 O25 C26 C28 -60.3(7) . . . . ?
C1 O25 C26 C27 62.0(7) . . . . ?
O54 C31 C32 O33 -29.6(8) . . . . ?
O55B C31 C32 O33 142.3(6) . . . . ?
O55A C31 C32 O33 160.4(5) . . . . ?
O54 C31 C32 C44 88.5(7) . . . . ?
O55B C31 C32 C44 -99.6(6) . . . . ?
O55A C31 C32 C44 -81.5(5) . . . . ?
C44 C32 O33 C34 161.5(4) . . . . ?
C31 C32 O33 C34 -79.9(5) . . . . ?
C32 O33 C34 C35 157.2(4) . . . . ?
C32 O33 C34 C39 -80.6(5) . . . . ?
O33 C34 C35 C36 172.1(6) . . . . ?
C39 C34 C35 C36 51.3(7) . . . . ?
O33 C34 C35 C40 -59.1(7) . . . . ?
C39 C34 C35 C40 -180.0(6) . . . . ?
C34 C35 C36 C37 -54.4(9) . . . . ?
C40 C35 C36 C37 176.9(8) . . . . ?
C35 C36 C37 C38 58.3(11) . . . . ?
C36 C37 C38 C39 -58.5(10) . . . . ?
C36 C37 C38 C43 -179.6(8) . . . . ?
C37 C38 C39 C34 55.5(8) . . . . ?
C43 C38 C39 C34 178.2(7) . . . . ?
O33 C34 C39 C38 -173.0(5) . . . . ?
C35 C34 C39 C38 -52.5(7) . . . . ?
C34 C35 C40 C42 156.2(10) . . . . ?
C36 C35 C40 C42 -75.5(12) . . . . ?
C34 C35 C40 C41 -75.3(10) . . . . ?
C36 C35 C40 C41 52.9(11) . . . . ?
O33 C32 C44 C45 -124.4(4) . . . . ?
C31 C32 C44 C45 116.8(5) . . . . ?
O33 C32 C44 C53 55.3(5) . . . . ?
C31 C32 C44 C53 -63.6(5) . . . . ?
C53 C44 C45 C46 -0.2(6) . . . . ?
C32 C44 C45 C46 179.4(4) . . . . ?
C44 C45 C46 C47 -178.7(6) . . . . ?
C44 C45 C46 C51 0.9(7) . . . . ?
C51 C46 C47 C48 -0.5(12) . . . . ?
C45 C46 C47 C48 179.1(8) . . . . ?
C46 C47 C48 C49 3.0(15) . . . . ?
C47 C48 C49 C50 -4.7(17) . . . . ?
C48 C49 C50 C51 3.6(14) . . . . ?
C47 C46 C51 C52 178.3(6) . . . . ?
C45 C46 C51 C52 -1.4(7) . . . . ?
C47 C46 C51 C50 -0.4(9) . . . . ?
C45 C46 C51 C50 180.0(5) . . . . ?
C49 C50 C51 C52 -179.7(7) . . . . ?
C49 C50 C51 C46 -1.1(10) . . . . ?
C46 C51 C52 C53 1.2(8) . . . . ?
C50 C51 C52 C53 179.8(5) . . . . ?
C51 C52 C53 C44 -0.5(7) . . . . ?
C45 C44 C53 C52 0.0(6) . . . . ?
C32 C44 C53 C52 -179.7(4) . . . . ?
O54 C31 O55A C56A 7.8(12) . . . . ?
C32 C31 O55A C56A 176.2(6) . . . . ?
C31 O55A C56A C59A 58.8(9) . . . . ?
C31 O55A C56A C57A -65.5(9) . . . . ?
C31 O55A C56A C58A 178.2(7) . . . . ?
O54 C31 O55B C56B -11.1(12) . . . . ?
C32 C31 O55B C56B 176.5(7) . . . . ?
C31 O55B C56B C58B -176.3(9) . . . . ?
C31 O55B C56B C57B -57.0(11) . . . . ?
C31 O55B C56B C59B 66.3(10) . . . . ?
